data_1517906
loop_
_publ_author_name
'Iwasaki, Masayuki'
'Tsuchiya, Yuta'
'Nakajima, Kiyohiko'
'Nishihara, Yasushi'

_publ_section_title
;
 Chelate-assisted direct selenation of aryl C-h bonds with diselenides
 catalyzed by palladium.
;
_journal_issue 18
_journal_name_full 'Organic letters'
_journal_page_first 4920
_journal_page_last 4923
_journal_paper_doi 10.1021/ol502439m
_journal_volume 16
_journal_year 2014
_chemical_formula_moiety 'C23 H18 N2 O Se'
_chemical_formula_sum 'C23 H18 N2 O Se'
_chemical_formula_weight 417.35
_space_group_IT_number 19
_symmetry_cell_setting orthorhombic
_symmetry_Int_Tables_number 19
_symmetry_space_group_name_Hall 'P 2ac 2ab'
_symmetry_space_group_name_H-M 'P 21 21 21'
_atom_sites_solution_hydrogens geom
_atom_sites_solution_primary direct
_atom_sites_solution_secondary difmap
_audit_creation_method SHELXL-97
_cell_angle_alpha 90.00
_cell_angle_beta 90.00
_cell_angle_gamma 90.00
_cell_formula_units_Z 4
_cell_length_a 8.049(2)
_cell_length_b 14.884(5)
_cell_length_c 16.221(7)
_cell_measurement_reflns_used 12513
_cell_measurement_temperature 298
_cell_measurement_theta_max 27.46
_cell_measurement_theta_min 3.01
_cell_volume 1943.3(12)
_computing_cell_refinement 'RAPID AUTO'
_computing_data_collection 'RAPID AUTO'
_computing_data_reduction 'RAPID AUTO'
_computing_molecular_graphics 'CrystalStructure 4.0 (Rigaku, 2010)'
_computing_publication_material 'CrystalStructure 4.0'
_computing_structure_refinement 'SHELXL-97 (Sheldrick, 2008)'
_computing_structure_solution 'SHELXS-97 (Sheldrick, 2008)'
_diffrn_ambient_temperature 298
_diffrn_detector_area_resol_mean 10.000
_diffrn_measured_fraction_theta_full 0.996
_diffrn_measured_fraction_theta_max 0.996
_diffrn_measurement_device_type 'Rigaku R-AXIS RAPID'
_diffrn_measurement_method \w
_diffrn_radiation_monochromator graphite
_diffrn_radiation_source 'sealed tube'
_diffrn_radiation_type MoK\a
_diffrn_radiation_wavelength 0.71075
_diffrn_reflns_av_R_equivalents 0.0467
_diffrn_reflns_av_sigmaI/netI 0.0330
_diffrn_reflns_limit_h_max 10
_diffrn_reflns_limit_h_min -10
_diffrn_reflns_limit_k_max 19
_diffrn_reflns_limit_k_min -19
_diffrn_reflns_limit_l_max 21
_diffrn_reflns_limit_l_min -21
_diffrn_reflns_number 18158
_diffrn_reflns_theta_full 27.46
_diffrn_reflns_theta_max 27.46
_diffrn_reflns_theta_min 3.01
_exptl_absorpt_coefficient_mu 1.947
_exptl_absorpt_correction_T_max 0.6968
_exptl_absorpt_correction_T_min 0.5928
_exptl_absorpt_process_details 'NUMABS (Rigaku, 1999)'
_exptl_crystal_colour colorless
_exptl_crystal_density_diffrn 1.427
_exptl_crystal_density_method 'not measured'
_exptl_crystal_description prism
_exptl_crystal_F_000 848
_exptl_crystal_size_max 0.30
_exptl_crystal_size_mid 0.30
_exptl_crystal_size_min 0.20
_refine_diff_density_max 1.015
_refine_diff_density_min -0.932
_refine_diff_density_rms 0.058
_refine_ls_abs_structure_details 'Flack H D (1983), Acta Cryst. A39, 876-881'
_refine_ls_abs_structure_Flack -0.007(16)
_refine_ls_extinction_method none
_refine_ls_goodness_of_fit_ref 1.032
_refine_ls_hydrogen_treatment mixed
_refine_ls_matrix_type full
_refine_ls_number_parameters 248
_refine_ls_number_reflns 4445
_refine_ls_number_restraints 0
_refine_ls_restrained_S_all 1.032
_refine_ls_R_factor_all 0.0776
_refine_ls_R_factor_gt 0.0559
_refine_ls_shift/su_max 0.001
_refine_ls_shift/su_mean 0.000
_refine_ls_structure_factor_coef Fsqd
_refine_ls_weighting_details 'calc w=1/[\s^2^(Fo^2^)+(0.0505P)^2^+2.2055P] where P=(Fo^2^+2Fc^2^)/3'
_refine_ls_weighting_scheme calc
_refine_ls_wR_factor_gt 0.1279
_refine_ls_wR_factor_ref 0.1402
_reflns_number_gt 3353
_reflns_number_total 4445
_reflns_threshold_expression >2sigma(I)
_cod_data_source_file ol502439m_si_002.cif
_cod_data_source_block yn35
_cod_original_cell_volume 1943.1(12)
_cod_database_code 1517906

loop_
_symmetry_equiv_pos_as_xyz
'x, y, z'
'x+1/2, -y+1/2, -z'
'-x, y+1/2, -z+1/2'
'-x+1/2, -y, z+1/2'

loop_
_atom_site_label
_atom_site_type_symbol
_atom_site_fract_x
_atom_site_fract_y
_atom_site_fract_z
_atom_site_U_iso_or_equiv
_atom_site_adp_type
_atom_site_occupancy
_atom_site_symmetry_multiplicity
_atom_site_calc_flag
_atom_site_refinement_flags
Se1 Se 0.11160(7) 0.89207(4) 0.12492(5) 0.0974(3) Uani 1 1 d .
O1 O 0.3546(7) 1.0835(2) 0.0563(3) 0.1045(16) Uani 1 1 d .
N1 N 0.2247(5) 1.0044(3) -0.0426(2) 0.0547(9) Uani 1 1 d .
N2 N 0.0633(5) 0.9526(3) -0.1765(3) 0.0622(10) Uani 1 1 d .
C1 C 0.3308(6) 1.0130(3) 0.0193(3) 0.0573(11) Uani 1 1 d .
C2 C 0.4172(5) 0.9275(3) 0.0436(3) 0.0477(9) Uani 1 1 d .
C3 C 0.3356(5) 0.8644(3) 0.0930(3) 0.0541(10) Uani 1 1 d .
C4 C 0.4139(5) 0.7865(3) 0.1151(3) 0.0575(11) Uani 1 1 d .
H2 H 0.3589 0.7447 0.1477 0.069 Uiso 1 1 calc R
C5 C 0.5722(6) 0.7700(3) 0.0894(3) 0.0620(12) Uani 1 1 d .
H3 H 0.6243 0.7167 0.1046 0.074 Uiso 1 1 calc R
C6 C 0.6558(6) 0.8314(4) 0.0413(3) 0.0643(12) Uani 1 1 d .
H4 H 0.7640 0.8194 0.0245 0.077 Uiso 1 1 calc R
C7 C 0.5794(6) 0.9110(3) 0.0177(3) 0.0616(12) Uani 1 1 d .
C8 C 0.6715(8) 0.9774(5) -0.0353(4) 0.0923(19) Uani 1 1 d .
H5 H 0.7651 0.9483 -0.0604 0.111 Uiso 1 1 calc R
H6 H 0.7094 1.0265 -0.0018 0.111 Uiso 1 1 calc R
H7 H 0.5986 0.9998 -0.0774 0.111 Uiso 1 1 calc R
C9 C 0.0702(5) 0.7974(3) 0.2016(3) 0.0604(12) Uani 1 1 d .
C10 C -0.0049(6) 0.7196(3) 0.1752(3) 0.0659(13) Uani 1 1 d .
H8 H -0.0297 0.7120 0.1196 0.079 Uiso 1 1 calc R
C11 C -0.0440(7) 0.6524(4) 0.2314(4) 0.0803(16) Uani 1 1 d .
H9 H -0.0953 0.5998 0.2138 0.096 Uiso 1 1 calc R
C12 C -0.0067(8) 0.6641(5) 0.3120(5) 0.0899(19) Uani 1 1 d .
H10 H -0.0325 0.6193 0.3498 0.108 Uiso 1 1 calc R
C13 C 0.0667(10) 0.7394(6) 0.3375(5) 0.109(2) Uani 1 1 d .
H11 H 0.0924 0.7465 0.3930 0.131 Uiso 1 1 calc R
C14 C 0.1048(9) 0.8068(5) 0.2825(4) 0.0911(18) Uani 1 1 d .
H12 H 0.1548 0.8592 0.3013 0.109 Uiso 1 1 calc R
C15 C 0.1159(6) 1.0676(3) -0.0781(3) 0.0521(10) Uani 1 1 d .
C16 C 0.0905(8) 1.1532(3) -0.0484(4) 0.0738(15) Uani 1 1 d .
H13 H 0.1476 1.1737 -0.0023 0.089 Uiso 1 1 calc R
C17 C -0.0243(10) 1.2090(4) -0.0897(5) 0.095(2) Uani 1 1 d .
H14 H -0.0434 1.2666 -0.0696 0.114 Uiso 1 1 calc R
C18 C -0.1062(9) 1.1819(4) -0.1565(5) 0.096(2) Uani 1 1 d .
H15 H -0.1802 1.2209 -0.1821 0.115 Uiso 1 1 calc R
C19 C -0.0826(6) 1.0948(4) -0.1894(3) 0.0709(14) Uani 1 1 d .
C20 C -0.1651(7) 1.0606(5) -0.2584(4) 0.089(2) Uani 1 1 d .
H16 H -0.2431 1.0957 -0.2859 0.107 Uiso 1 1 calc R
C21 C -0.1317(9) 0.9774(5) -0.2849(4) 0.094(2) Uani 1 1 d .
H17 H -0.1858 0.9544 -0.3309 0.112 Uiso 1 1 calc R
C22 C -0.0160(8) 0.9256(4) -0.2432(4) 0.0781(15) Uani 1 1 d .
H18 H 0.0070 0.8685 -0.2634 0.094 Uiso 1 1 calc R
C23 C 0.0303(5) 1.0375(3) -0.1497(3) 0.0537(11) Uani 1 1 d .
H1 H 0.206(7) 0.958(3) -0.064(3) 0.062(16) Uiso 1 1 d .

loop_
_atom_site_aniso_label
_atom_site_aniso_U_11
_atom_site_aniso_U_22
_atom_site_aniso_U_33
_atom_site_aniso_U_23
_atom_site_aniso_U_13
_atom_site_aniso_U_12
Se1 0.0538(3) 0.0792(4) 0.1590(7) 0.0508(4) 0.0308(4) 0.0167(3)
O1 0.146(4) 0.0379(17) 0.130(3) -0.0159(19) -0.053(3) -0.009(2)
N1 0.066(2) 0.0394(19) 0.059(2) -0.0006(17) -0.0050(19) 0.0057(17)
N2 0.070(3) 0.055(2) 0.062(2) 0.0034(18) -0.001(2) 0.0049(18)
C1 0.065(3) 0.045(2) 0.062(3) 0.001(2) -0.003(2) -0.008(2)
C2 0.048(2) 0.045(2) 0.050(2) -0.0038(17) -0.0038(18) -0.0060(17)
C3 0.045(2) 0.049(2) 0.068(3) 0.000(2) 0.0005(19) -0.0039(17)
C4 0.044(2) 0.052(2) 0.076(3) 0.014(2) 0.000(2) -0.0012(18)
C5 0.054(3) 0.059(3) 0.072(3) 0.000(2) -0.011(2) 0.007(2)
C6 0.046(2) 0.078(3) 0.069(3) -0.012(3) 0.008(2) 0.007(2)
C7 0.061(3) 0.066(3) 0.058(3) 0.000(2) 0.003(2) -0.011(2)
C8 0.085(4) 0.098(5) 0.094(4) 0.017(4) 0.022(3) -0.009(3)
C9 0.041(2) 0.066(3) 0.074(3) 0.009(2) 0.008(2) -0.004(2)
C10 0.058(3) 0.070(3) 0.070(3) -0.006(3) 0.001(2) 0.000(2)
C11 0.062(3) 0.065(3) 0.114(5) 0.002(3) 0.001(3) -0.011(3)
C12 0.075(4) 0.095(5) 0.100(5) 0.034(4) 0.013(3) -0.005(3)
C13 0.099(5) 0.149(7) 0.080(4) 0.013(4) -0.008(4) -0.023(5)
C14 0.084(4) 0.100(4) 0.089(4) -0.006(3) -0.013(4) -0.030(4)
C15 0.059(2) 0.0425(19) 0.055(2) 0.0149(17) 0.015(2) 0.010(2)
C16 0.092(4) 0.045(2) 0.085(3) 0.005(2) 0.024(3) 0.013(3)
C17 0.114(5) 0.052(3) 0.120(6) 0.021(3) 0.036(5) 0.032(3)
C18 0.085(4) 0.076(4) 0.126(6) 0.046(4) 0.021(4) 0.031(4)
C19 0.054(3) 0.076(3) 0.083(4) 0.036(3) 0.015(2) 0.012(2)
C20 0.057(3) 0.118(5) 0.092(4) 0.057(4) 0.000(3) 0.004(3)
C21 0.078(4) 0.122(5) 0.081(4) 0.035(4) -0.018(3) -0.022(4)
C22 0.089(4) 0.081(4) 0.065(3) 0.008(3) -0.005(3) -0.003(3)
C23 0.048(2) 0.056(2) 0.057(3) 0.022(2) 0.0171(19) 0.0072(18)

loop_
_atom_type_symbol
_atom_type_description
_atom_type_scat_dispersion_real
_atom_type_scat_dispersion_imag
_atom_type_scat_source
C C 0.0033 0.0016 'International Tables Vol C Tables 4.2.6.8 and 6.1.1.4'
H H 0.0000 0.0000 'International Tables Vol C Tables 4.2.6.8 and 6.1.1.4'
N N 0.0061 0.0033 'International Tables Vol C Tables 4.2.6.8 and 6.1.1.4'
O O 0.0106 0.0060 'International Tables Vol C Tables 4.2.6.8 and 6.1.1.4'
Se Se -0.0929 2.2259 'International Tables Vol C Tables 4.2.6.8 and 6.1.1.4'

loop_
_geom_angle_atom_site_label_1
_geom_angle_atom_site_label_2
_geom_angle_atom_site_label_3
_geom_angle
C9 Se1 C3 100.46(19)
C1 N1 C15 130.2(4)
C1 N1 H1 123(4)
C15 N1 H1 107(4)
C22 N2 C23 116.7(5)
O1 C1 N1 123.7(5)
O1 C1 C2 121.7(4)
N1 C1 C2 114.5(4)
C7 C2 C3 119.7(4)
C7 C2 C1 120.2(4)
C3 C2 C1 120.1(4)
C4 C3 C2 120.2(4)
C4 C3 Se1 123.0(3)
C2 C3 Se1 116.9(3)
C5 C4 C3 120.3(4)
C5 C4 H2 119.9
C3 C4 H2 119.9
C4 C5 C6 120.7(4)
C4 C5 H3 119.7
C6 C5 H3 119.7
C5 C6 C7 120.4(4)
C5 C6 H4 119.8
C7 C6 H4 119.8
C6 C7 C2 118.8(4)
C6 C7 C8 120.0(5)
C2 C7 C8 121.2(5)
C7 C8 H5 109.5
C7 C8 H6 109.5
H5 C8 H6 109.5
C7 C8 H7 109.5
H5 C8 H7 109.5
H6 C8 H7 109.5
C14 C9 C10 118.8(5)
C14 C9 Se1 121.4(4)
C10 C9 Se1 119.7(4)
C9 C10 C11 120.1(5)
C9 C10 H8 120.0
C11 C10 H8 120.0
C12 C11 C10 119.4(6)
C12 C11 H9 120.3
C10 C11 H9 120.3
C13 C12 C11 120.5(6)
C13 C12 H10 119.8
C11 C12 H10 119.8
C12 C13 C14 120.7(7)
C12 C13 H11 119.7
C14 C13 H11 119.7
C9 C14 C13 120.6(6)
C9 C14 H12 119.7
C13 C14 H12 119.7
C16 C15 N1 124.6(5)
C16 C15 C23 120.3(5)
N1 C15 C23 115.1(4)
C15 C16 C17 118.4(6)
C15 C16 H13 120.8
C17 C16 H13 120.8
C18 C17 C16 122.2(6)
C18 C17 H14 118.9
C16 C17 H14 118.9
C17 C18 C19 121.2(6)
C17 C18 H15 119.4
C19 C18 H15 119.4
C20 C19 C23 117.1(5)
C20 C19 C18 124.8(6)
C23 C19 C18 118.1(6)
C21 C20 C19 119.9(5)
C21 C20 H16 120.1
C19 C20 H16 120.1
C20 C21 C22 119.6(6)
C20 C21 H17 120.2
C22 C21 H17 120.2
N2 C22 C21 123.8(6)
N2 C22 H18 118.1
C21 C22 H18 118.1
N2 C23 C19 122.9(5)
N2 C23 C15 117.3(4)
C19 C23 C15 119.8(4)

loop_
_geom_bond_atom_site_label_1
_geom_bond_atom_site_label_2
_geom_bond_distance
Se1 C9 1.909(5)
Se1 C3 1.921(4)
O1 C1 1.223(5)
N1 C1 1.324(6)
N1 C15 1.409(5)
N1 H1 0.79(5)
N2 C22 1.318(7)
N2 C23 1.363(6)
C1 C2 1.504(6)
C2 C7 1.393(6)
C2 C3 1.398(6)
C3 C4 1.367(6)
C4 C5 1.362(6)
C4 H2 0.9300
C5 C6 1.377(7)
C5 H3 0.9300
C6 C7 1.389(7)
C6 H4 0.9300
C7 C8 1.505(7)
C8 H5 0.9600
C8 H6 0.9600
C8 H7 0.9600
C9 C14 1.348(8)
C9 C10 1.375(7)
C10 C11 1.390(8)
C10 H8 0.9300
C11 C12 1.351(9)
C11 H9 0.9300
C12 C13 1.333(10)
C12 H10 0.9300
C13 C14 1.377(10)
C13 H11 0.9300
C14 H12 0.9300
C15 C16 1.376(6)
C15 C23 1.424(7)
C16 C17 1.411(9)
C16 H13 0.9300
C17 C18 1.330(10)
C17 H14 0.9300
C18 C19 1.415(9)
C18 H15 0.9300
C19 C20 1.398(9)
C19 C23 1.402(6)
C20 C21 1.339(10)
C20 H16 0.9300
C21 C22 1.385(9)
C21 H17 0.9300
C22 H18 0.9300

loop_
_geom_torsion_atom_site_label_1
_geom_torsion_atom_site_label_2
_geom_torsion_atom_site_label_3
_geom_torsion_atom_site_label_4
_geom_torsion
C15 N1 C1 O1 -2.2(9)
C15 N1 C1 C2 175.7(4)
O1 C1 C2 C7 -81.2(7)
N1 C1 C2 C7 100.9(5)
O1 C1 C2 C3 98.2(6)
N1 C1 C2 C3 -79.6(5)
C7 C2 C3 C4 -0.7(7)
C1 C2 C3 C4 179.9(4)
C7 C2 C3 Se1 -179.4(3)
C1 C2 C3 Se1 1.2(5)
C9 Se1 C3 C4 9.1(5)
C9 Se1 C3 C2 -172.1(4)
C2 C3 C4 C5 0.3(7)
Se1 C3 C4 C5 179.0(4)
C3 C4 C5 C6 0.3(7)
C4 C5 C6 C7 -0.4(7)
C5 C6 C7 C2 0.1(7)
C5 C6 C7 C8 -179.7(5)
C3 C2 C7 C6 0.5(7)
C1 C2 C7 C6 179.9(4)
C3 C2 C7 C8 -179.8(5)
C1 C2 C7 C8 -0.4(7)
C3 Se1 C9 C14 89.7(5)
C3 Se1 C9 C10 -93.9(4)
C14 C9 C10 C11 0.0(8)
Se1 C9 C10 C11 -176.4(4)
C9 C10 C11 C12 -0.3(8)
C10 C11 C12 C13 0.0(10)
C11 C12 C13 C14 0.5(12)
C10 C9 C14 C13 0.5(10)
Se1 C9 C14 C13 176.9(6)
C12 C13 C14 C9 -0.8(12)
C1 N1 C15 C16 -5.4(8)
C1 N1 C15 C23 174.1(5)
N1 C15 C16 C17 -179.2(5)
C23 C15 C16 C17 1.3(8)
C15 C16 C17 C18 -0.9(10)
C16 C17 C18 C19 0.4(10)
C17 C18 C19 C20 179.1(6)
C17 C18 C19 C23 -0.3(9)
C23 C19 C20 C21 -1.5(8)
C18 C19 C20 C21 179.2(6)
C19 C20 C21 C22 0.3(9)
C23 N2 C22 C21 -1.8(8)
C20 C21 C22 N2 1.4(10)
C22 N2 C23 C19 0.5(7)
C22 N2 C23 C15 -179.7(4)
C20 C19 C23 N2 1.1(7)
C18 C19 C23 N2 -179.5(5)
C20 C19 C23 C15 -178.7(4)
C18 C19 C23 C15 0.6(7)
C16 C15 C23 N2 179.0(4)
N1 C15 C23 N2 -0.6(6)
C16 C15 C23 C19 -1.2(7)
N1 C15 C23 C19 179.2(4)
